data_7250020
loop_
_publ_author_name
'Cao, Yue-Mei'
'He, Ying'
'Pei, Xin-Yue'
'Liang, Jia-Xing'
'Feng, Jing'
'Wang, Hong-Yan'
'Bo, Qi-Bing'

_publ_section_title
;
 Deferasirox HOF and its in situ metallization affording a new family of
 lanthanide coordination polymer-based MHOFs
;
_journal_issue 14
_journal_name_full CrystEngComm
_journal_page_first 2175
_journal_page_last 2189
_journal_paper_doi 10.1039/D4CE01245C
_journal_volume 27
_journal_year 2025
_chemical_formula_moiety 'C21 H15 N3 O4'
_chemical_formula_sum 'C21 H15 N3 O4'
_chemical_formula_weight 373.36
_space_group_crystal_system monoclinic
_space_group_IT_number 14
_space_group_name_Hall '-P 2ybc'
_space_group_name_H-M_alt 'P 1 21/c 1'
_atom_sites_solution_hydrogens geom
_atom_sites_solution_primary direct
_audit_creation_date 2023-02-23
_audit_creation_method
;
Olex2 1.3
(compiled 2020.02.04 svn.rd84adfe8 for OlexSys, GUI svn.r6032)
;
_audit_update_record
;
2024-02-25 deposited with the CCDC.	2025-02-25 downloaded from the CCDC.
;
_cell_angle_alpha 90
_cell_angle_beta 94.605(3)
_cell_angle_gamma 90
_cell_formula_units_Z 4
_cell_length_a 8.8372(3)
_cell_length_b 26.8331(12)
_cell_length_c 7.5381(3)
_cell_measurement_reflns_used 2614
_cell_measurement_temperature 293(2)
_cell_measurement_theta_max 28.1650
_cell_measurement_theta_min 4.3300
_cell_volume 1781.74(12)
_computing_cell_refinement 'CrysAlisPro 1.171.40.53 (Rigaku OD, 2019)'
_computing_data_collection 'CrysAlisPro 1.171.40.53 (Rigaku OD, 2019)'
_computing_data_reduction 'CrysAlisPro 1.171.40.53 (Rigaku OD, 2019)'
_computing_molecular_graphics 'Olex2 1.3 (Dolomanov et al., 2009)'
_computing_publication_material 'Olex2 1.3 (Dolomanov et al., 2009)'
_computing_structure_refinement 'SHELXL 2018/3 (Sheldrick, 2015)'
_computing_structure_solution 'SIR2004  (Burla et al.,  2007)'
_diffrn_ambient_temperature 293(2)
_diffrn_detector 'CCD plate'
_diffrn_detector_area_resol_mean 16.0355
_diffrn_detector_type Eos
_diffrn_measured_fraction_theta_full 0.998
_diffrn_measured_fraction_theta_max 0.997
_diffrn_measurement_details
;
List of Runs (angles in degrees, time in seconds):

  # Type    Start    End  Width  t~exp~   \w     \q     \k     \f   Frames
#--------------------------------------------------------------------------
  1  \w    -53.00  85.00   1.00   15.12    --   16.17   0.00 -30.00  138
  2  \w     35.00  88.00   1.00   15.12    --   16.17 178.00-120.00   53
  3  \w    -25.00  22.00   1.00   15.12    --  -16.64 -99.00-150.00   47
  4  \w    -55.00  14.00   1.00   15.12    --   16.17 -19.00-120.00   69
;
_diffrn_measurement_device 'four-circle diffractometer'
_diffrn_measurement_device_type 'Xcalibur, Eos, Gemini'
_diffrn_measurement_method '\w scans'
_diffrn_orient_matrix_type 'CrysAlisPro convention (1999,Acta A55,543-557)'
_diffrn_orient_matrix_UB_11 -0.0105741000
_diffrn_orient_matrix_UB_12 0.0248479000
_diffrn_orient_matrix_UB_13 0.0286687000
_diffrn_orient_matrix_UB_21 0.0773087000
_diffrn_orient_matrix_UB_22 0.0052456000
_diffrn_orient_matrix_UB_23 -0.0111703000
_diffrn_orient_matrix_UB_31 -0.0199221000
_diffrn_orient_matrix_UB_32 0.0073306000
_diffrn_orient_matrix_UB_33 -0.0892386000
_diffrn_radiation_monochromator graphite
_diffrn_radiation_probe x-ray
_diffrn_radiation_type MoK\a
_diffrn_radiation_wavelength 0.71073
_diffrn_reflns_av_R_equivalents 0.0277
_diffrn_reflns_av_unetI/netI 0.0352
_diffrn_reflns_Laue_measured_fraction_full 0.998
_diffrn_reflns_Laue_measured_fraction_max 0.997
_diffrn_reflns_limit_h_max 11
_diffrn_reflns_limit_h_min -11
_diffrn_reflns_limit_k_max 33
_diffrn_reflns_limit_k_min -30
_diffrn_reflns_limit_l_max 9
_diffrn_reflns_limit_l_min -9
_diffrn_reflns_number 10958
_diffrn_reflns_point_group_measured_fraction_full 0.998
_diffrn_reflns_point_group_measured_fraction_max 0.997
_diffrn_reflns_theta_full 25.242
_diffrn_reflns_theta_max 26.372
_diffrn_reflns_theta_min 3.246
_diffrn_source 'fine-focus sealed X-ray tube'
_diffrn_source_type 'Enhance (Mo) X-ray Source'
_exptl_absorpt_coefficient_mu 0.099
_exptl_absorpt_correction_T_max 1.00000
_exptl_absorpt_correction_T_min 0.91333
_exptl_absorpt_correction_type multi-scan
_exptl_absorpt_process_details
;
CrysAlisPro 1.171.40.53 (Rigaku Oxford Diffraction, 2019)
Empirical absorption correction using spherical harmonics,
 implemented in SCALE3 ABSPACK scaling algorithm.
;
_exptl_crystal_colour 'clear light colourless'
_exptl_crystal_density_diffrn 1.392
_exptl_crystal_description plate
_exptl_crystal_F_000 776
_exptl_crystal_size_max 0.5
_exptl_crystal_size_mid 0.25
_exptl_crystal_size_min 0.2
_refine_diff_density_max 0.168
_refine_diff_density_min -0.229
_refine_diff_density_rms 0.039
_refine_ls_extinction_method none
_refine_ls_goodness_of_fit_ref 1.033
_refine_ls_hydrogen_treatment constr
_refine_ls_matrix_type full
_refine_ls_number_parameters 256
_refine_ls_number_reflns 3629
_refine_ls_number_restraints 0
_refine_ls_restrained_S_all 1.033
_refine_ls_R_factor_all 0.0663
_refine_ls_R_factor_gt 0.0455
_refine_ls_shift/su_max 0.001
_refine_ls_shift/su_mean 0.000
_refine_ls_structure_factor_coef Fsqd
_refine_ls_weighting_details 'w=1/[\s^2^(Fo^2^)+(0.0362P)^2^+0.5390P] where P=(Fo^2^+2Fc^2^)/3'
_refine_ls_weighting_scheme calc
_refine_ls_wR_factor_gt 0.0936
_refine_ls_wR_factor_ref 0.1048
_reflns_Friedel_coverage 0.000
_reflns_number_gt 2746
_reflns_number_total 3629
_reflns_threshold_expression 'I > 2\s(I)'
_cod_data_source_file d4ce01245c2.cif
_cod_data_source_block DFX
_cod_depositor_comments 'Adding full bibliography for 7250020--7250024.cif.'
_cod_database_code 7250020
_shelx_shelxl_version_number 2018/3
_chemical_oxdiff_formula 'La C H N O'
_shelx_space_group_comment
;
The symmetry employed for this shelxl refinement is uniquely defined
by the following loop, which should always be used as a source of
symmetry information in preference to the above space-group names.
They are only intended as comments.
;
_shelx_estimated_absorpt_t_max 0.981
_shelx_estimated_absorpt_t_min 0.952
_reflns_odcompleteness_completeness 99.63
_reflns_odcompleteness_iscentric 1
_reflns_odcompleteness_theta 26.32
_olex2_refinement_description
;
1. Fixed Uiso
 At 1.2 times of:
  All C(H) groups
 At 1.5 times of:
  All O(H) groups
2.a Aromatic/amide H refined with riding coordinates:
 C4(H4A), C5(H5), C7(H7), C8(H8), C11(H11), C12(H12), C13(H13), C14(H14),
 C17(H17), C18(H18), C19(H19), C20(H20)
2.b Idealised tetrahedral OH refined as rotating group:
 O1(H1), O3(H3), O4(H4)
;
_olex2_submission_special_instructions 'No special instructions were received'
_oxdiff_exptl_absorpt_empirical_details
;
Empirical correction (ABSPACK) includes:
- Absorption correction using spherical harmonics
- Frame scaling
;
_oxdiff_exptl_absorpt_empirical_full_max 1.096
_oxdiff_exptl_absorpt_empirical_full_min 0.866

loop_
_space_group_symop_operation_xyz
'x, y, z'
'-x, y+1/2, -z+1/2'
'-x, -y, -z'
'x, -y-1/2, z-1/2'

loop_
_atom_site_label
_atom_site_type_symbol
_atom_site_fract_x
_atom_site_fract_y
_atom_site_fract_z
_atom_site_U_iso_or_equiv
_atom_site_adp_type
_atom_site_occupancy
_atom_site_site_symmetry_order
_atom_site_calc_flag
_atom_site_refinement_flags_posn
_atom_site_refinement_flags_adp
_atom_site_refinement_flags_occupancy
_atom_site_disorder_assembly
_atom_site_disorder_group
O1 O 0.36343(17) 0.48857(6) -0.32784(17) 0.0555(4) Uani 1 1 d . . . . .
H1 H 0.393205 0.477160 -0.419764 0.083 Uiso 1 1 calc R U . . .
O2 O 0.52479(15) 0.54947(5) -0.38208(15) 0.0474(3) Uani 1 1 d . . . . .
O3 O 0.36302(14) 0.75063(6) 0.3234(2) 0.0570(4) Uani 1 1 d . . . . .
H3 H 0.366160 0.775828 0.262199 0.085 Uiso 1 1 calc R U . . .
O4 O -0.05609(18) 0.55866(7) 0.5824(2) 0.0722(5) Uani 1 1 d . . . . .
H4 H 0.007322 0.563693 0.510738 0.108 Uiso 1 1 calc R U . . .
N1 N 0.30362(14) 0.62065(5) 0.36412(16) 0.0303(3) Uani 1 1 d . . . . .
N2 N 0.18222(15) 0.60425(6) 0.45160(17) 0.0344(3) Uani 1 1 d . . . . .
N3 N 0.30625(14) 0.66552(5) 0.60704(16) 0.0306(3) Uani 1 1 d . . . . .
C1 C 0.37650(17) 0.65705(6) 0.46151(19) 0.0280(4) Uani 1 1 d . . . . .
C2 C 0.18863(17) 0.63232(6) 0.5960(2) 0.0298(4) Uani 1 1 d . . . . .
C3 C 0.33506(18) 0.59813(7) 0.1989(2) 0.0307(4) Uani 1 1 d . . . . .
C4 C 0.43247(19) 0.62115(7) 0.0887(2) 0.0348(4) Uani 1 1 d . . . . .
H4A H 0.476523 0.651673 0.120445 0.042 Uiso 1 1 calc R U . . .
C5 C 0.46325(18) 0.59831(7) -0.0682(2) 0.0345(4) Uani 1 1 d . . . . .
H5 H 0.530620 0.613183 -0.140755 0.041 Uiso 1 1 calc R U . . .
C6 C 0.39538(18) 0.55365(7) -0.1191(2) 0.0326(4) Uani 1 1 d . . . . .
C7 C 0.2941(2) 0.53193(7) -0.0113(2) 0.0409(4) Uani 1 1 d . . . . .
H7 H 0.245631 0.502387 -0.046702 0.049 Uiso 1 1 calc R U . . .
C8 C 0.2643(2) 0.55370(7) 0.1485(2) 0.0405(4) Uani 1 1 d . . . . .
H8 H 0.197553 0.538662 0.221419 0.049 Uiso 1 1 calc R U . . .
C9 C 0.4338(2) 0.53051(7) -0.2886(2) 0.0357(4) Uani 1 1 d . . . . .
C10 C 0.51653(17) 0.68335(6) 0.42062(19) 0.0291(4) Uani 1 1 d . . . . .
C11 C 0.65789(18) 0.66091(7) 0.4517(2) 0.0372(4) Uani 1 1 d . . . . .
H11 H 0.665083 0.628484 0.495136 0.045 Uiso 1 1 calc R U . . .
C12 C 0.7880(2) 0.68681(8) 0.4182(2) 0.0458(5) Uani 1 1 d . . . . .
H12 H 0.882727 0.671798 0.437639 0.055 Uiso 1 1 calc R U . . .
C13 C 0.7760(2) 0.73510(8) 0.3557(2) 0.0458(5) Uani 1 1 d . . . . .
H13 H 0.863346 0.752615 0.333783 0.055 Uiso 1 1 calc R U . . .
C14 C 0.6364(2) 0.75773(8) 0.3252(2) 0.0441(5) Uani 1 1 d . . . . .
H14 H 0.630260 0.790439 0.284456 0.053 Uiso 1 1 calc R U . . .
C15 C 0.50507(19) 0.73186(7) 0.3552(2) 0.0342(4) Uani 1 1 d . . . . .
C16 C 0.07986(17) 0.62741(7) 0.7326(2) 0.0320(4) Uani 1 1 d . . . . .
C17 C 0.08977(19) 0.65886(8) 0.8799(2) 0.0396(4) Uani 1 1 d . . . . .
H17 H 0.164471 0.683342 0.889561 0.048 Uiso 1 1 calc R U . . .
C18 C -0.0091(2) 0.65446(9) 1.0119(2) 0.0487(5) Uani 1 1 d . . . . .
H18 H -0.000195 0.675531 1.110165 0.058 Uiso 1 1 calc R U . . .
C19 C -0.1207(2) 0.61869(9) 0.9970(3) 0.0534(6) Uani 1 1 d . . . . .
H19 H -0.187450 0.615583 1.085633 0.064 Uiso 1 1 calc R U . . .
C20 C -0.1344(2) 0.58756(9) 0.8523(3) 0.0526(5) Uani 1 1 d . . . . .
H20 H -0.211248 0.563794 0.842720 0.063 Uiso 1 1 calc R U . . .
C21 C -0.0342(2) 0.59130(8) 0.7201(2) 0.0430(5) Uani 1 1 d . . . . .

loop_
_atom_site_aniso_label
_atom_site_aniso_U_11
_atom_site_aniso_U_22
_atom_site_aniso_U_33
_atom_site_aniso_U_23
_atom_site_aniso_U_13
_atom_site_aniso_U_12
O1 0.0775(10) 0.0463(9) 0.0459(8) -0.0185(7) 0.0245(7) -0.0163(8)
O2 0.0653(8) 0.0414(8) 0.0384(7) -0.0089(6) 0.0219(6) -0.0070(7)
O3 0.0487(8) 0.0482(10) 0.0765(10) 0.0293(8) 0.0200(7) 0.0113(7)
O4 0.0697(10) 0.0799(13) 0.0713(10) -0.0300(9) 0.0330(8) -0.0395(9)
N1 0.0318(7) 0.0319(8) 0.0284(7) -0.0013(6) 0.0097(5) -0.0020(6)
N2 0.0336(7) 0.0383(9) 0.0326(7) -0.0014(6) 0.0113(6) -0.0061(7)
N3 0.0331(7) 0.0299(8) 0.0298(7) 0.0007(6) 0.0089(5) 0.0005(6)
C1 0.0327(8) 0.0244(9) 0.0274(8) 0.0021(7) 0.0056(6) 0.0018(7)
C2 0.0301(8) 0.0305(10) 0.0292(8) 0.0013(7) 0.0053(6) 0.0020(7)
C3 0.0341(8) 0.0315(10) 0.0268(8) -0.0019(7) 0.0053(6) 0.0037(8)
C4 0.0411(9) 0.0321(10) 0.0322(9) -0.0035(7) 0.0081(7) -0.0067(8)
C5 0.0361(9) 0.0390(11) 0.0296(8) 0.0005(7) 0.0089(7) -0.0015(8)
C6 0.0391(9) 0.0306(10) 0.0287(8) -0.0007(7) 0.0059(7) 0.0034(8)
C7 0.0544(11) 0.0312(11) 0.0384(10) -0.0058(8) 0.0129(8) -0.0085(9)
C8 0.0485(10) 0.0378(11) 0.0373(9) -0.0026(8) 0.0166(8) -0.0087(9)
C9 0.0454(10) 0.0295(10) 0.0324(9) -0.0016(7) 0.0048(7) 0.0029(9)
C10 0.0351(8) 0.0278(9) 0.0252(8) -0.0013(7) 0.0078(6) -0.0026(8)
C11 0.0383(9) 0.0364(11) 0.0376(9) 0.0041(8) 0.0066(7) 0.0016(8)
C12 0.0326(9) 0.0587(14) 0.0465(11) 0.0047(10) 0.0062(7) -0.0018(9)
C13 0.0397(10) 0.0546(14) 0.0441(10) 0.0022(9) 0.0092(8) -0.0167(10)
C14 0.0561(12) 0.0358(11) 0.0417(10) 0.0065(8) 0.0115(8) -0.0120(10)
C15 0.0390(9) 0.0325(10) 0.0322(9) 0.0037(7) 0.0094(7) 0.0006(8)
C16 0.0296(8) 0.0363(10) 0.0311(9) 0.0044(7) 0.0078(6) 0.0040(8)
C17 0.0378(9) 0.0436(12) 0.0389(9) -0.0014(8) 0.0114(7) 0.0004(9)
C18 0.0495(11) 0.0598(15) 0.0390(10) -0.0039(9) 0.0170(8) 0.0048(11)
C19 0.0455(11) 0.0701(16) 0.0479(11) 0.0052(11) 0.0247(8) -0.0004(11)
C20 0.0425(10) 0.0589(15) 0.0589(13) 0.0036(11) 0.0203(9) -0.0096(10)
C21 0.0412(10) 0.0456(12) 0.0437(10) -0.0009(9) 0.0122(8) -0.0051(9)

loop_
_atom_type_symbol
_atom_type_description
_atom_type_scat_dispersion_real
_atom_type_scat_dispersion_imag
_atom_type_scat_source
C C 0.0033 0.0016 'International Tables Vol C Tables 4.2.6.8 and 6.1.1.4'
H H 0.0000 0.0000 'International Tables Vol C Tables 4.2.6.8 and 6.1.1.4'
N N 0.0061 0.0033 'International Tables Vol C Tables 4.2.6.8 and 6.1.1.4'
O O 0.0106 0.0060 'International Tables Vol C Tables 4.2.6.8 and 6.1.1.4'

loop_
_geom_angle_atom_site_label_1
_geom_angle_atom_site_label_2
_geom_angle_atom_site_label_3
_geom_angle
_geom_angle_site_symmetry_1
_geom_angle_site_symmetry_3
_geom_angle_publ_flag
C9 O1 H1 109.5 . . ?
C15 O3 H3 109.5 . . ?
C21 O4 H4 109.5 . . ?
N2 N1 C3 119.69(13) . . ?
C1 N1 N2 109.04(12) . . ?
C1 N1 C3 131.26(13) . . ?
C2 N2 N1 103.25(13) . . ?
C1 N3 C2 104.07(13) . . ?
N1 C1 C10 126.95(13) . . ?
N3 C1 N1 109.83(13) . . ?
N3 C1 C10 123.19(14) . . ?
N2 C2 N3 113.81(13) . . ?
N2 C2 C16 122.61(15) . . ?
N3 C2 C16 123.57(14) . . ?
C4 C3 N1 120.37(15) . . ?
C8 C3 N1 119.14(14) . . ?
C8 C3 C4 120.48(15) . . ?
C3 C4 H4A 120.3 . . ?
C5 C4 C3 119.34(17) . . ?
C5 C4 H4A 120.3 . . ?
C4 C5 H5 119.6 . . ?
C4 C5 C6 120.87(16) . . ?
C6 C5 H5 119.6 . . ?
C5 C6 C7 119.26(15) . . ?
C5 C6 C9 118.57(15) . . ?
C7 C6 C9 122.18(17) . . ?
C6 C7 H7 119.6 . . ?
C8 C7 C6 120.72(17) . . ?
C8 C7 H7 119.6 . . ?
C3 C8 H8 120.4 . . ?
C7 C8 C3 119.27(16) . . ?
C7 C8 H8 120.4 . . ?
O1 C9 C6 114.66(15) . . ?
O2 C9 O1 123.42(16) . . ?
O2 C9 C6 121.93(17) . . ?
C11 C10 C1 120.95(15) . . ?
C11 C10 C15 120.23(15) . . ?
C15 C10 C1 118.79(14) . . ?
C10 C11 H11 120.0 . . ?
C12 C11 C10 120.03(18) . . ?
C12 C11 H11 120.0 . . ?
C11 C12 H12 120.3 . . ?
C13 C12 C11 119.44(18) . . ?
C13 C12 H12 120.3 . . ?
C12 C13 H13 119.5 . . ?
C14 C13 C12 120.95(17) . . ?
C14 C13 H13 119.5 . . ?
C13 C14 H14 119.9 . . ?
C13 C14 C15 120.14(18) . . ?
C15 C14 H14 119.9 . . ?
O3 C15 C10 116.74(15) . . ?
O3 C15 C14 124.06(17) . . ?
C14 C15 C10 119.19(16) . . ?
C17 C16 C2 120.11(16) . . ?
C17 C16 C21 118.29(15) . . ?
C21 C16 C2 121.60(15) . . ?
C16 C17 H17 119.3 . . ?
C18 C17 C16 121.34(18) . . ?
C18 C17 H17 119.3 . . ?
C17 C18 H18 120.3 . . ?
C19 C18 C17 119.46(19) . . ?
C19 C18 H18 120.3 . . ?
C18 C19 H19 119.7 . . ?
C20 C19 C18 120.51(17) . . ?
C20 C19 H19 119.7 . . ?
C19 C20 H20 119.8 . . ?
C19 C20 C21 120.38(19) . . ?
C21 C20 H20 119.8 . . ?
O4 C21 C16 123.83(15) . . ?
O4 C21 C20 116.17(17) . . ?
C20 C21 C16 120.00(18) . . ?

loop_
_geom_bond_atom_site_label_1
_geom_bond_atom_site_label_2
_geom_bond_distance
_geom_bond_site_symmetry_2
_geom_bond_publ_flag
O1 H1 0.8200 . ?
O1 C9 1.308(2) . ?
O2 C9 1.222(2) . ?
O3 H3 0.8200 . ?
O3 C15 1.356(2) . ?
O4 H4 0.8200 . ?
O4 C21 1.360(2) . ?
N1 N2 1.3759(17) . ?
N1 C1 1.354(2) . ?
N1 C3 1.4318(19) . ?
N2 C2 1.321(2) . ?
N3 C1 1.3228(19) . ?
N3 C2 1.366(2) . ?
C1 C10 1.478(2) . ?
C2 C16 1.470(2) . ?
C3 C4 1.388(2) . ?
C3 C8 1.385(2) . ?
C4 H4A 0.9300 . ?
C4 C5 1.379(2) . ?
C5 H5 0.9300 . ?
C5 C6 1.381(2) . ?
C6 C7 1.385(2) . ?
C6 C9 1.484(2) . ?
C7 H7 0.9300 . ?
C7 C8 1.383(2) . ?
C8 H8 0.9300 . ?
C10 C11 1.390(2) . ?
C10 C15 1.393(2) . ?
C11 H11 0.9300 . ?
C11 C12 1.384(2) . ?
C12 H12 0.9300 . ?
C12 C13 1.380(3) . ?
C13 H13 0.9300 . ?
C13 C14 1.377(3) . ?
C14 H14 0.9300 . ?
C14 C15 1.387(2) . ?
C16 C17 1.392(2) . ?
C16 C21 1.396(2) . ?
C17 H17 0.9300 . ?
C17 C18 1.381(2) . ?
C18 H18 0.9300 . ?
C18 C19 1.374(3) . ?
C19 H19 0.9300 . ?
C19 C20 1.371(3) . ?
C20 H20 0.9300 . ?
C20 C21 1.390(2) . ?

loop_
_geom_torsion_atom_site_label_1
_geom_torsion_atom_site_label_2
_geom_torsion_atom_site_label_3
_geom_torsion_atom_site_label_4
_geom_torsion
_geom_torsion_site_symmetry_1
_geom_torsion_site_symmetry_2
_geom_torsion_site_symmetry_3
_geom_torsion_site_symmetry_4
_geom_torsion_publ_flag
N1 N2 C2 N3 -0.15(18) . . . . ?
N1 N2 C2 C16 -179.29(14) . . . . ?
N1 C1 C10 C11 -77.5(2) . . . . ?
N1 C1 C10 C15 104.5(2) . . . . ?
N1 C3 C4 C5 178.80(15) . . . . ?
N1 C3 C8 C7 179.80(16) . . . . ?
N2 N1 C1 N3 -0.97(18) . . . . ?
N2 N1 C1 C10 177.09(15) . . . . ?
N2 N1 C3 C4 164.85(15) . . . . ?
N2 N1 C3 C8 -13.7(2) . . . . ?
N2 C2 C16 C17 -178.36(16) . . . . ?
N2 C2 C16 C21 2.2(3) . . . . ?
N3 C1 C10 C11 100.3(2) . . . . ?
N3 C1 C10 C15 -77.7(2) . . . . ?
N3 C2 C16 C17 2.6(2) . . . . ?
N3 C2 C16 C21 -176.82(16) . . . . ?
C1 N1 N2 C2 0.66(17) . . . . ?
C1 N1 C3 C4 -16.8(3) . . . . ?
C1 N1 C3 C8 164.72(17) . . . . ?
C1 N3 C2 N2 -0.42(18) . . . . ?
C1 N3 C2 C16 178.71(15) . . . . ?
C1 C10 C11 C12 -177.80(15) . . . . ?
C1 C10 C15 O3 -3.9(2) . . . . ?
C1 C10 C15 C14 176.68(14) . . . . ?
C2 N3 C1 N1 0.83(17) . . . . ?
C2 N3 C1 C10 -177.32(15) . . . . ?
C2 C16 C17 C18 -178.75(17) . . . . ?
C2 C16 C21 O4 -1.0(3) . . . . ?
C2 C16 C21 C20 179.60(17) . . . . ?
C3 N1 N2 C2 179.38(14) . . . . ?
C3 N1 C1 N3 -179.49(15) . . . . ?
C3 N1 C1 C10 -1.4(3) . . . . ?
C3 C4 C5 C6 1.8(3) . . . . ?
C4 C3 C8 C7 1.3(3) . . . . ?
C4 C5 C6 C7 0.6(3) . . . . ?
C4 C5 C6 C9 -179.46(15) . . . . ?
C5 C6 C7 C8 -2.0(3) . . . . ?
C5 C6 C9 O1 -179.33(16) . . . . ?
C5 C6 C9 O2 1.1(3) . . . . ?
C6 C7 C8 C3 1.1(3) . . . . ?
C7 C6 C9 O1 0.6(3) . . . . ?
C7 C6 C9 O2 -178.95(17) . . . . ?
C8 C3 C4 C5 -2.7(3) . . . . ?
C9 C6 C7 C8 178.01(17) . . . . ?
C10 C11 C12 C13 0.7(3) . . . . ?
C11 C10 C15 O3 178.11(15) . . . . ?
C11 C10 C15 C14 -1.3(2) . . . . ?
C11 C12 C13 C14 -0.4(3) . . . . ?
C12 C13 C14 C15 -0.8(3) . . . . ?
C13 C14 C15 O3 -177.76(17) . . . . ?
C13 C14 C15 C10 1.6(3) . . . . ?
C15 C10 C11 C12 0.2(2) . . . . ?
C16 C17 C18 C19 -0.7(3) . . . . ?
C17 C16 C21 O4 179.55(19) . . . . ?
C17 C16 C21 C20 0.2(3) . . . . ?
C17 C18 C19 C20 -0.1(3) . . . . ?
C18 C19 C20 C21 0.9(3) . . . . ?
C19 C20 C21 O4 179.6(2) . . . . ?
C19 C20 C21 C16 -1.0(3) . . . . ?
C21 C16 C17 C18 0.7(3) . . . . ?
